data_2222864
loop_
_publ_author_name
'Wu, Xiao-Ai'
'Yin, Ping'
'He, Ling'
'Li, Zi-Cheng'
'Huang, Wen-Cai'

_publ_section_title
;
 (<i>E</i>)-Methyl 2,6-dichloro-<i>N</i>-cyanobenzimidate
;
_journal_coeditor_code RZ2343
_journal_issue 8
_journal_name_full 'Acta Crystallographica Section E'
_journal_page_first o1837
_journal_paper_doi 10.1107/S1600536809026452
_journal_volume 65
_journal_year 2009
_chemical_formula_iupac 'C9 H6 Cl2 N2 O'
_chemical_formula_moiety 'C9 H6 Cl2 N2 O'
_chemical_formula_sum 'C9 H6 Cl2 N2 O'
_chemical_formula_weight 229.06
_chemical_name_systematic
;
(<i>E</i>)-Methyl 2,6-dichloro-<i>N</i>-cyanobenzimidate
;
_space_group_IT_number 15
_symmetry_cell_setting monoclinic
_symmetry_space_group_name_Hall '-C 2yc'
_symmetry_space_group_name_H-M 'C 1 2/c 1'
_atom_sites_solution_hydrogens geom
_atom_sites_solution_primary direct
_atom_sites_solution_secondary difmap
_cell_angle_alpha 90.00
_cell_angle_beta 128.49(4)
_cell_angle_gamma 90.00
_cell_formula_units_Z 8
_cell_length_a 21.199(4)
_cell_length_b 8.548(3)
_cell_length_c 15.005(4)
_cell_measurement_reflns_used 28
_cell_measurement_temperature 291(2)
_cell_measurement_theta_max 9.19
_cell_measurement_theta_min 4.77
_cell_volume 2128.2(16)
_computing_cell_refinement 'DIFRAC (Gabe & White, 1993)'
_computing_data_collection 'DIFRAC (Gabe & White, 1993)'
_computing_data_reduction 'NRCVAX (Gabe <i>et al.</i>, 1989)'
_computing_molecular_graphics 'ORTEP-3 for Windows (Farrugia, 1997)'
_computing_publication_material 'SHELXL97 (Sheldrick, 2008)'
_computing_structure_refinement 'SHELXL97 (Sheldrick, 2008)'
_computing_structure_solution 'SHELXS97 (Sheldrick, 2008)'
_diffrn_ambient_temperature 291(2)
_diffrn_measured_fraction_theta_full 0.988
_diffrn_measured_fraction_theta_max 0.988
_diffrn_measurement_device_type 'Enraf--Nonius CAD-4'
_diffrn_measurement_method \w/2\q
_diffrn_radiation_monochromator graphite
_diffrn_radiation_source 'fine-focus sealed tube'
_diffrn_radiation_type MoK\a
_diffrn_radiation_wavelength 0.71073
_diffrn_reflns_av_R_equivalents 0.0163
_diffrn_reflns_av_sigmaI/netI 0.0297
_diffrn_reflns_limit_h_max 17
_diffrn_reflns_limit_h_min -25
_diffrn_reflns_limit_k_max 10
_diffrn_reflns_limit_k_min 0
_diffrn_reflns_limit_l_max 18
_diffrn_reflns_limit_l_min -18
_diffrn_reflns_number 2116
_diffrn_reflns_theta_full 25.52
_diffrn_reflns_theta_max 25.52
_diffrn_reflns_theta_min 2.45
_diffrn_standards_decay_% 3.829
_diffrn_standards_interval_count 120
_diffrn_standards_number 3
_exptl_absorpt_coefficient_mu 0.577
_exptl_absorpt_correction_T_max 0.8551
_exptl_absorpt_correction_T_min 0.7535
_exptl_absorpt_correction_type sphere
_exptl_absorpt_process_details '(WinGX; Farrugia, 1999)'
_exptl_crystal_colour colourless
_exptl_crystal_density_diffrn 1.430
_exptl_crystal_density_method 'not measured'
_exptl_crystal_description block
_exptl_crystal_F_000 928
_exptl_crystal_size_max 0.52
_exptl_crystal_size_mid 0.46
_exptl_crystal_size_min 0.28
_refine_diff_density_max 0.295
_refine_diff_density_min -0.321
_refine_ls_extinction_coef 0.0069(15)
_refine_ls_extinction_expression Fc^*^=kFc[1+0.001xFc^2^\l^3^/sin(2\q)]^-1/4^
_refine_ls_extinction_method 'SHELXL97 (Sheldrick, 2008)'
_refine_ls_goodness_of_fit_ref 1.035
_refine_ls_hydrogen_treatment constr
_refine_ls_matrix_type full
_refine_ls_number_parameters 129
_refine_ls_number_reflns 1948
_refine_ls_number_restraints 0
_refine_ls_restrained_S_all 1.035
_refine_ls_R_factor_all 0.0996
_refine_ls_R_factor_gt 0.0538
_refine_ls_shift/su_max 0.000
_refine_ls_shift/su_mean 0.000
_refine_ls_structure_factor_coef Fsqd
_refine_ls_weighting_details 'calc w=1/[\s^2^(Fo^2^)+(0.1053P)^2^] where P=(Fo^2^+2Fc^2^)/3'
_refine_ls_weighting_scheme calc
_refine_ls_wR_factor_gt 0.1458
_refine_ls_wR_factor_ref 0.1698
_reflns_number_gt 1167
_reflns_number_total 1948
_reflns_threshold_expression I>2\s(I)
_cod_data_source_file rz2343.cif
_cod_data_source_block I
_cod_depositor_comments
;
The following automatic conversions were performed:
'_symmetry_cell_setting' value 'Monoclinic' changed to 'monoclinic'
according to '/home/saulius/struct/CIF-dictionaries/cif_core.dic'
dictionary named 'cif_core.dic' version 2.4.1 from 2010-06-29.

Automatic conversion script
Id: cif_fix_enum 1527 2010-12-29 10:47:43Z saulius 

The following automatic conversions were performed:

'_symmetry_cell_setting' value 'Monoclinic' changed to 'monoclinic'
according to /home/saulius/struct/CIF-dictionaries/cif_core.dic
dictionary named 'cif_core.dic' version 2.4.1 from 2010-06-29.

Automatic conversion script
Id: cif_fix_values 1715 2011-07-08 13:25:40Z adriana 
;
_cod_original_sg_symbol_H-M 'C 2/c'
_cod_database_code 2222864
_cod_database_fobs_code 2222864

loop_
_symmetry_equiv_pos_as_xyz
'x, y, z'
'-x, y, -z+1/2'
'x+1/2, y+1/2, z'
'-x+1/2, y+1/2, -z+1/2'
'-x, -y, -z'
'x, -y, z-1/2'
'-x+1/2, -y+1/2, -z'
'x+1/2, -y+1/2, z-1/2'

loop_
_atom_site_type_symbol
_atom_site_label
_atom_site_fract_x
_atom_site_fract_y
_atom_site_fract_z
_atom_site_U_iso_or_equiv
_atom_site_adp_type
_atom_site_calc_flag
_atom_site_refinement_flags
_atom_site_occupancy
_atom_site_disorder_assembly
_atom_site_disorder_group
Cl Cl1 0.54862(5) 0.67130(14) 0.65350(8) 0.0881(5) Uani d . 1 . .
Cl Cl2 0.24528(6) 0.72469(18) 0.26898(9) 0.1121(6) Uani d . 1 . .
O O1 0.36902(14) 0.4760(2) 0.5066(2) 0.0672(7) Uani d . 1 . .
N N1 0.35148(15) 0.7020(3) 0.5663(2) 0.0563(7) Uani d . 1 . .
N N2 0.3600(2) 0.9913(4) 0.5784(3) 0.0866(10) Uani d . 1 . .
C C1 0.40050(16) 0.7037(3) 0.4547(2) 0.0472(7) Uani d . 1 . .
C C2 0.48117(18) 0.7300(3) 0.5135(3) 0.0545(8) Uani d . 1 . .
C C3 0.5094(2) 0.8077(4) 0.4632(3) 0.0675(9) Uani d . 1 . .
H H3 0.5642 0.8259 0.5039 0.081 Uiso calc R 1 . .
C C4 0.4550(3) 0.8571(4) 0.3523(3) 0.0745(10) Uani d . 1 . .
H H4 0.4735 0.9086 0.3179 0.089 Uiso calc R 1 . .
C C5 0.3742(2) 0.8318(4) 0.2917(3) 0.0750(10) Uani d . 1 . .
H H5 0.3379 0.8664 0.2169 0.090 Uiso calc R 1 . .
C C6 0.3471(2) 0.7542(4) 0.3432(3) 0.0613(9) Uani d . 1 . .
C C7 0.37157(16) 0.6295(3) 0.5129(2) 0.0486(7) Uani d . 1 . .
C C8 0.3474(3) 0.3932(4) 0.5685(4) 0.0930(13) Uani d . 1 . .
H H8A 0.3881 0.4102 0.6487 0.139 Uiso calc R 1 . .
H H8B 0.3433 0.2833 0.5525 0.139 Uiso calc R 1 . .
H H8C 0.2966 0.4312 0.5453 0.139 Uiso calc R 1 . .
C C9 0.3568(2) 0.8581(4) 0.5699(3) 0.0619(8) Uani d . 1 . .

loop_
_atom_site_aniso_label
_atom_site_aniso_U_11
_atom_site_aniso_U_22
_atom_site_aniso_U_33
_atom_site_aniso_U_12
_atom_site_aniso_U_13
_atom_site_aniso_U_23
Cl1 0.0583(5) 0.1217(9) 0.0646(6) 0.0019(5) 0.0285(5) 0.0127(5)
Cl2 0.0589(6) 0.1721(13) 0.0731(7) -0.0024(6) 0.0252(5) 0.0231(7)
O1 0.0903(16) 0.0367(12) 0.0958(17) 0.0011(10) 0.0684(15) 0.0009(10)
N1 0.0733(17) 0.0436(14) 0.0707(16) -0.0010(11) 0.0540(15) 0.0000(11)
N2 0.129(3) 0.0544(18) 0.122(3) -0.0121(17) 0.100(3) -0.0177(17)
C1 0.0566(16) 0.0401(14) 0.0550(16) 0.0025(12) 0.0397(14) -0.0008(12)
C2 0.0587(17) 0.0537(17) 0.0574(17) 0.0016(13) 0.0393(15) -0.0039(13)
C3 0.0639(19) 0.070(2) 0.087(2) -0.0075(16) 0.056(2) -0.0115(18)
C4 0.103(3) 0.069(2) 0.090(3) 0.000(2) 0.079(2) 0.0017(19)
C5 0.096(3) 0.078(2) 0.066(2) 0.013(2) 0.058(2) 0.0132(18)
C6 0.0620(18) 0.068(2) 0.0564(18) 0.0022(15) 0.0382(16) 0.0003(15)
C7 0.0502(15) 0.0413(15) 0.0535(16) 0.0004(12) 0.0319(13) -0.0001(12)
C8 0.123(3) 0.050(2) 0.144(4) -0.004(2) 0.101(3) 0.014(2)
C9 0.080(2) 0.055(2) 0.076(2) -0.0076(16) 0.0612(19) -0.0101(16)

loop_
_atom_type_symbol
_atom_type_description
_atom_type_scat_dispersion_real
_atom_type_scat_dispersion_imag
_atom_type_scat_source
C C 0.0033 0.0016 'International Tables Vol C Tables 4.2.6.8 and 6.1.1.4'
H H 0.0000 0.0000 'International Tables Vol C Tables 4.2.6.8 and 6.1.1.4'
O O 0.0106 0.0060 'International Tables Vol C Tables 4.2.6.8 and 6.1.1.4'
N N 0.0061 0.0033 'International Tables Vol C Tables 4.2.6.8 and 6.1.1.4'
Cl Cl 0.1484 0.1585 'International Tables Vol C Tables 4.2.6.8 and 6.1.1.4'

loop_
_geom_angle_atom_site_label_1
_geom_angle_atom_site_label_2
_geom_angle_atom_site_label_3
_geom_angle_site_symmetry_1
_geom_angle_site_symmetry_3
_geom_angle
_geom_angle_publ_flag
C7 O1 C8 . . 117.2(3) ?
C7 N1 C9 . . 117.1(3) ?
C2 C1 C6 . . 118.8(3) ?
C2 C1 C7 . . 119.9(3) ?
C6 C1 C7 . . 121.3(3) ?
C1 C2 C3 . . 121.1(3) ?
C1 C2 Cl1 . . 119.5(2) ?
C3 C2 Cl1 . . 119.4(2) ?
C4 C3 C2 . . 119.0(3) ?
C4 C3 H3 . . 120.5 ?
C2 C3 H3 . . 120.5 ?
C5 C4 C3 . . 121.1(3) ?
C5 C4 H4 . . 119.5 ?
C3 C4 H4 . . 119.5 ?
C4 C5 C6 . . 119.2(3) ?
C4 C5 H5 . . 120.4 ?
C6 C5 H5 . . 120.4 ?
C1 C6 C5 . . 120.9(3) ?
C1 C6 Cl2 . . 119.2(3) ?
C5 C6 Cl2 . . 119.8(3) ?
N1 C7 O1 . . 121.0(3) ?
N1 C7 C1 . . 125.6(2) ?
O1 C7 C1 . . 113.4(2) ?
O1 C8 H8A . . 109.5 ?
O1 C8 H8B . . 109.5 ?
H8A C8 H8B . . 109.5 ?
O1 C8 H8C . . 109.5 ?
H8A C8 H8C . . 109.5 ?
H8B C8 H8C . . 109.5 ?
N2 C9 N1 . . 174.8(4) ?

loop_
_geom_bond_atom_site_label_1
_geom_bond_atom_site_label_2
_geom_bond_site_symmetry_2
_geom_bond_distance
_geom_bond_publ_flag
Cl1 C2 . 1.724(3) ?
Cl2 C6 . 1.724(4) ?
O1 C7 . 1.314(3) ?
O1 C8 . 1.451(4) ?
N1 C7 . 1.278(4) ?
N1 C9 . 1.338(4) ?
N2 C9 . 1.143(4) ?
C1 C2 . 1.370(4) ?
C1 C6 . 1.382(4) ?
C1 C7 . 1.486(4) ?
C2 C3 . 1.389(4) ?
C3 C4 . 1.374(5) ?
C3 H3 . 0.9300 ?
C4 C5 . 1.367(5) ?
C4 H4 . 0.9300 ?
C5 C6 . 1.385(5) ?
C5 H5 . 0.9300 ?
C8 H8A . 0.9600 ?
C8 H8B . 0.9600 ?
C8 H8C . 0.9600 ?

loop_
_geom_torsion_atom_site_label_1
_geom_torsion_atom_site_label_2
_geom_torsion_atom_site_label_3
_geom_torsion_atom_site_label_4
_geom_torsion_site_symmetry_1
_geom_torsion_site_symmetry_2
_geom_torsion_site_symmetry_3
_geom_torsion_site_symmetry_4
_geom_torsion
_geom_torsion_publ_flag
C6 C1 C2 C3 . . . . 0.8(4) ?
C7 C1 C2 C3 . . . . -176.1(3) ?
C6 C1 C2 Cl1 . . . . 178.8(2) ?
C7 C1 C2 Cl1 . . . . 1.9(4) ?
C1 C2 C3 C4 . . . . -0.6(5) ?
Cl1 C2 C3 C4 . . . . -178.6(3) ?
C2 C3 C4 C5 . . . . 0.4(5) ?
C3 C4 C5 C6 . . . . -0.4(5) ?
C2 C1 C6 C5 . . . . -0.8(5) ?
C7 C1 C6 C5 . . . . 176.0(3) ?
C2 C1 C6 Cl2 . . . . -178.9(2) ?
C7 C1 C6 Cl2 . . . . -2.1(4) ?
C4 C5 C6 C1 . . . . 0.6(5) ?
C4 C5 C6 Cl2 . . . . 178.7(3) ?
C9 N1 C7 O1 . . . . 179.2(3) ?
C9 N1 C7 C1 . . . . 0.2(4) ?
C8 O1 C7 N1 . . . . -3.7(4) ?
C8 O1 C7 C1 . . . . 175.4(3) ?
C2 C1 C7 N1 . . . . 89.7(4) ?
C6 C1 C7 N1 . . . . -87.1(4) ?
C2 C1 C7 O1 . . . . -89.4(3) ?
C6 C1 C7 O1 . . . . 93.8(3) ?

loop_
_cod_related_entry_id
_cod_related_entry_database
_cod_related_entry_code
1 ChemSpider 24742813
